data_4331441
loop_
_publ_author_name
'Qi, R.-Y.'
'Koeckerling, M.'
'Corbett, J.D.'

_publ_section_title
;
 The first mixed-halide zirconium cluster compounds: Zr6 Cl1.6 I10.4 Be,
 Zr6 Cl1.3 I10.7 B, and Zr6 Cl11.5 I1.5 B. Matrix effects and halogen
 substitution in compact network structures
;
_journal_name_full 'Inorganic Chemistry'
_journal_page_first 1437
_journal_page_last 1443
_journal_paper_doi 10.1021/ic950889y
_journal_volume 35
_journal_year 1996
_chemical_formula_sum 'B Cl11.47 I1.53 Zr6'
_chemical_name_systematic 'Zr6 B Cl11.47 I1.53'
_space_group_IT_number 136
_symmetry_space_group_name_Hall '-P 4n 2n'
_symmetry_space_group_name_H-M 'P 42/m n m'
_cell_angle_alpha 90
_cell_angle_beta 90
_cell_angle_gamma 90
_cell_formula_units_Z 2
_cell_length_a 12.03
_cell_length_b 12.03
_cell_length_c 7.4991
_cell_volume 1085.277
_citation_journal_id_ASTM INOCAJ
_cod_data_source_file boron0-1_128.cif
_cod_data_source_block B1Cl11.47I1.53Zr6
_cod_original_cell_volume 1085.276
_cod_original_formula_sum 'B1 Cl11.47 I1.53 Zr6'
_cod_database_code 4331441

loop_
_symmetry_equiv_pos_as_xyz
x,y,z
-y+1/2,x+1/2,z+1/2
-x,-y,z
y+1/2,-x+1/2,z+1/2
x+1/2,-y+1/2,-z+1/2
y,x,-z
-x+1/2,y+1/2,-z+1/2
-y,-x,-z
-x,-y,-z
y-1/2,-x-1/2,-z-1/2
x,y,-z
-y-1/2,x-1/2,-z-1/2
-x-1/2,y-1/2,z-1/2
-y,-x,z
x-1/2,-y-1/2,z-1/2
y,x,z

loop_
_atom_site_label
_atom_site_type_symbol
_atom_site_fract_x
_atom_site_fract_y
_atom_site_fract_z
_atom_site_occupancy
_atom_site_U_iso_or_equiv
Zr1 Zr+1 0.40255 0.40255 0.2145 1 0.0
Cl1 Cl-1 0 0 0 1 0.0
I1 I-1 0.538 0.2125 0.254 0.191 0.0
Cl3 Cl-1 0.2904 0.2904 0 1 0.0
Cl2 Cl-1 0.2009 0.7991 0 1 0.0
Cl4 Cl-1 0.545 0.2467 0.242 0.809 0.0
B1 B+3 0 0 0.5 1 0.0
Zr2 Zr+1 0.636 0.364 0 1 0.0
